data_4071672
loop_
_publ_author_name
'Kling, Christian'
'Ott, Holger'
'Schwab, Gerald'
'Stalke, Dietmar'

_publ_contact_author 'Prof. Dr. Dietmar Stalke'
_publ_section_title
;
 Heteroaromatic Substituted Phosphoranes with Enhanced Hemilabile
 Character
;
_journal_issue 19
_journal_name_full Organometallics
_journal_page_first 5038
_journal_paper_doi 10.1021/om800307d
_journal_volume 27
_journal_year 2008
_chemical_formula_sum 'C52 H62 Ca N2 O4 P2 Se2'
_chemical_formula_weight 1038.98
_chemical_name_common '[(thf)2Ca{Pic(Se)PPh2}2]'
_chemical_name_systematic
; 
 Bis[diphenyl-(2-picolyl)phosphan selenide]calcium
;
_space_group_IT_number 15
_symmetry_cell_setting monoclinic
_symmetry_space_group_name_Hall '-C 2yc'
_symmetry_space_group_name_H-M 'C 1 2/c 1'
_atom_sites_solution_hydrogens geom
_atom_sites_solution_primary direct
_atom_sites_solution_secondary difmap
_audit_creation_method SHELXL-97
_cell_angle_alpha 90.00
_cell_angle_beta 96.9460(10)
_cell_angle_gamma 90.00
_cell_formula_units_Z 4
_cell_length_a 27.690(2)
_cell_length_b 9.1573(7)
_cell_length_c 19.4842(14)
_cell_measurement_reflns_used 6050
_cell_measurement_temperature 100(2)
_cell_measurement_theta_max 52.595
_cell_measurement_theta_min 4.689
_cell_volume 4904.3(6)
_computing_cell_refinement 'SAINT V7.23A'
_computing_data_collection 'APEX2 v2.1-4'
_computing_data_reduction 'SAINT V7.23A'
_computing_molecular_graphics 'XP in SHELXTL ver. 6.10'
_computing_publication_material 'XP in SHELXTL ver. 6.10'
_computing_structure_refinement 'SHELXL-97 (Sheldrick, 1997)'
_computing_structure_solution 'SHELXS-97 (Sheldrick, 1990)'
_diffrn_ambient_temperature 100(2)
_diffrn_measured_fraction_theta_full 0.999
_diffrn_measured_fraction_theta_max 0.999
_diffrn_measurement_device_type 'Bruker Smart Apex II with D8-Goniometer'
_diffrn_measurement_method 'omega scans'
_diffrn_radiation_monochromator graphite
_diffrn_radiation_source 'fine-focus sealed tube'
_diffrn_radiation_type MoK\a
_diffrn_radiation_wavelength 0.71073
_diffrn_reflns_av_R_equivalents 0.0275
_diffrn_reflns_av_sigmaI/netI 0.0214
_diffrn_reflns_limit_h_max 34
_diffrn_reflns_limit_h_min -34
_diffrn_reflns_limit_k_max 11
_diffrn_reflns_limit_k_min 0
_diffrn_reflns_limit_l_max 24
_diffrn_reflns_limit_l_min 0
_diffrn_reflns_number 25988
_diffrn_reflns_theta_full 26.39
_diffrn_reflns_theta_max 26.39
_diffrn_reflns_theta_min 2.11
_exptl_absorpt_coefficient_mu 1.724
_exptl_absorpt_correction_T_max 0.8878
_exptl_absorpt_correction_T_min 0.7858
_exptl_absorpt_correction_type empirical
_exptl_absorpt_process_details SADABS-2007/5
_exptl_crystal_colour 'pale yellow'
_exptl_crystal_density_diffrn 1.407
_exptl_crystal_density_method 'not measured'
_exptl_crystal_description plate
_exptl_crystal_F_000 2152
_exptl_crystal_size_max 0.18
_exptl_crystal_size_mid 0.10
_exptl_crystal_size_min 0.04
_refine_diff_density_max 0.464
_refine_diff_density_min -0.512
_refine_diff_density_rms 0.052
_refine_ls_extinction_method none
_refine_ls_goodness_of_fit_ref 1.038
_refine_ls_hydrogen_treatment mixed
_refine_ls_matrix_type full
_refine_ls_number_parameters 443
_refine_ls_number_reflns 5030
_refine_ls_number_restraints 602
_refine_ls_restrained_S_all 1.016
_refine_ls_R_factor_all 0.0338
_refine_ls_R_factor_gt 0.0280
_refine_ls_shift/su_max 0.002
_refine_ls_shift/su_mean 0.000
_refine_ls_structure_factor_coef Fsqd
_refine_ls_weighting_details 'calc w=1/[\s^2^(Fo^2^)+(0.0303P)^2^+6.4205P] where P=(Fo^2^+2Fc^2^)/3'
_refine_ls_weighting_scheme calc
_refine_ls_wR_factor_gt 0.0664
_refine_ls_wR_factor_ref 0.0686
_reflns_number_gt 4388
_reflns_number_total 5030
_reflns_threshold_expression >2sigma(I)
_cod_data_source_file om800307d_si_001.cif
_cod_data_source_block 3
_cod_original_cell_volume 4904.2(6)
_cod_original_sg_symbol_H-M C2/c
_cod_database_code 4071672

loop_
_symmetry_equiv_pos_as_xyz
'x, y, z'
'-x, y, -z+1/2'
'x+1/2, y+1/2, z'
'-x+1/2, y+1/2, -z+1/2'
'-x, -y, -z'
'x, -y, z-1/2'
'-x+1/2, -y+1/2, -z'
'x+1/2, -y+1/2, z-1/2'

loop_
_atom_site_label
_atom_site_type_symbol
_atom_site_fract_x
_atom_site_fract_y
_atom_site_fract_z
_atom_site_U_iso_or_equiv
_atom_site_adp_type
_atom_site_occupancy
_atom_site_symmetry_multiplicity
_atom_site_calc_flag
_atom_site_refinement_flags
_atom_site_disorder_assembly
_atom_site_disorder_group
Se1 Se 0.408230(8) 0.48619(2) 0.163051(10) 0.03168(7) Uani 1 1 d . A .
P1 P 0.364839(18) 0.64636(5) 0.20932(2) 0.02366(11) Uani 1 1 d DU A .
C1 C 0.30084(7) 0.5965(2) 0.19206(10) 0.0342(5) Uani 1 1 d DU . .
C2 C 0.2913(3) 0.4540(9) 0.1610(4) 0.0356(17) Uani 0.493(15) 1 d PDU A 1
H2 H 0.3166 0.3915 0.1497 0.043 Uiso 0.493(15) 1 calc PR A 1
C3 C 0.2422(3) 0.4151(12) 0.1487(4) 0.047(2) Uani 0.493(15) 1 d PDU A 1
H3 H 0.2334 0.3227 0.1289 0.057 Uiso 0.493(15) 1 calc PR A 1
C4 C 0.2065(4) 0.5085(12) 0.1650(7) 0.045(2) Uani 0.493(15) 1 d PDU A 1
H4 H 0.1734 0.4844 0.1509 0.054 Uiso 0.493(15) 1 calc PR A 1
C5 C 0.2171(4) 0.6355(15) 0.2011(9) 0.043(2) Uani 0.493(15) 1 d PDU A 1
H5 H 0.1925 0.6903 0.2195 0.051 Uiso 0.493(15) 1 calc PR A 1
C6 C 0.2659(2) 0.6809(8) 0.2096(3) 0.038(2) Uani 0.493(15) 1 d PDU A 1
H6 H 0.2739 0.7747 0.2285 0.046 Uiso 0.493(15) 1 calc PR A 1
C2' C 0.2798(2) 0.4982(8) 0.1460(3) 0.0351(14) Uani 0.507(15) 1 d PRDU A 2
H2' H 0.3010 0.4417 0.1216 0.042 Uiso 0.507(15) 1 calc PR A 2
C3' C 0.2306(2) 0.4720(9) 0.1309(4) 0.0436(15) Uani 0.507(15) 1 d PDU A 2
H3' H 0.2190 0.3987 0.0985 0.052 Uiso 0.507(15) 1 calc PR A 2
C4' C 0.1985(3) 0.5544(13) 0.1639(8) 0.051(3) Uani 0.507(15) 1 d PDU A 2
H4' H 0.1646 0.5343 0.1574 0.061 Uiso 0.507(15) 1 calc PR A 2
C5' C 0.2170(4) 0.6665(18) 0.2065(10) 0.054(3) Uani 0.507(15) 1 d PDU A 2
H5' H 0.1950 0.7317 0.2245 0.065 Uiso 0.507(15) 1 calc PR A 2
C6' C 0.2671(2) 0.6875(9) 0.2242(7) 0.0371(18) Uani 0.507(15) 1 d PDU A 2
H6' H 0.2787 0.7603 0.2568 0.045 Uiso 0.507(15) 1 calc PR A 2
C7 C 0.36956(6) 0.81642(19) 0.16115(9) 0.0221(4) Uani 1 1 d D . .
C8 C 0.37133(7) 0.9494(2) 0.19523(10) 0.0305(4) Uani 1 1 d D A .
H8 H 0.3716 0.9522 0.2440 0.037 Uiso 1 1 calc R . .
C9 C 0.37275(8) 1.0790(2) 0.15820(12) 0.0374(5) Uani 1 1 d D . .
H9 H 0.3745 1.1697 0.1820 0.045 Uiso 1 1 calc R A .
C10 C 0.37158(8) 1.0769(2) 0.08783(11) 0.0365(5) Uani 1 1 d D A .
H10 H 0.3720 1.1659 0.0629 0.044 Uiso 1 1 calc R . .
C11 C 0.36985(8) 0.9449(2) 0.05305(11) 0.0358(5) Uani 1 1 d D . .
H11 H 0.3690 0.9433 0.0042 0.043 Uiso 1 1 calc R A .
C12 C 0.36932(7) 0.8144(2) 0.08976(10) 0.0297(4) Uani 1 1 d D A .
H12 H 0.3688 0.7238 0.0659 0.036 Uiso 1 1 calc R . .
N1 N 0.45828(5) 0.74899(16) 0.30789(7) 0.0220(3) Uani 1 1 d U A .
C13 C 0.37352(7) 0.6786(2) 0.29697(9) 0.0253(4) Uani 1 1 d U . .
H13 H 0.3481(8) 0.663(2) 0.3186(11) 0.030 Uiso 1 1 d . . .
C14 C 0.41499(7) 0.73673(19) 0.33555(9) 0.0229(4) Uani 1 1 d U A .
C15 C 0.41269(7) 0.7854(2) 0.40483(10) 0.0330(5) Uani 1 1 d U . .
H15 H 0.3834 0.7731 0.4252 0.040 Uiso 1 1 calc R A .
C16 C 0.45175(8) 0.8488(3) 0.44184(11) 0.0425(6) Uani 1 1 d U A .
H16 H 0.4501 0.8788 0.4882 0.051 Uiso 1 1 calc R . .
C17 C 0.49459(8) 0.8700(3) 0.41151(12) 0.0414(5) Uani 1 1 d U . .
H17 H 0.5219 0.9180 0.4357 0.050 Uiso 1 1 calc R A .
C18 C 0.49552(7) 0.8189(2) 0.34562(10) 0.0287(4) Uani 1 1 d U A .
H18 H 0.5245 0.8337 0.3249 0.034 Uiso 1 1 calc R . .
Ca1 Ca 0.5000 0.55427(5) 0.2500 0.02171(11) Uani 1 2 d SD . .
O1 O 0.5249(4) 0.4003(7) 0.1602(4) 0.0322(14) Uani 0.499(5) 1 d PDU B 1
C31 C 0.5158(3) 0.4320(7) 0.0871(3) 0.0418(14) Uani 0.499(5) 1 d PDU B 1
H31A H 0.5112 0.5383 0.0796 0.050 Uiso 0.499(5) 1 calc PR B 1
H31B H 0.4860 0.3810 0.0662 0.050 Uiso 0.499(5) 1 calc PR B 1
C32 C 0.5588(2) 0.3802(8) 0.0554(3) 0.073(2) Uani 0.499(5) 1 d PDU B 1
H32A H 0.5488 0.3396 0.0087 0.088 Uiso 0.499(5) 1 calc PR B 1
H32B H 0.5821 0.4610 0.0516 0.088 Uiso 0.499(5) 1 calc PR B 1
C33 C 0.5805(4) 0.2671(14) 0.1021(6) 0.111(5) Uani 0.499(5) 1 d PDU B 1
H33A H 0.5715 0.1691 0.0833 0.133 Uiso 0.499(5) 1 calc PR B 1
H33B H 0.6164 0.2757 0.1079 0.133 Uiso 0.499(5) 1 calc PR B 1
C34 C 0.5620(3) 0.2875(7) 0.1678(3) 0.065(2) Uani 0.499(5) 1 d PDU B 1
H34A H 0.5888 0.3168 0.2034 0.078 Uiso 0.499(5) 1 calc PR B 1
H34B H 0.5480 0.1950 0.1827 0.078 Uiso 0.499(5) 1 calc PR B 1
O1' O 0.5203(3) 0.3674(7) 0.1755(4) 0.0323(14) Uani 0.501(5) 1 d PDU B 2
C31' C 0.5299(4) 0.3874(8) 0.1056(4) 0.063(2) Uani 0.501(5) 1 d PDU B 2
H31C H 0.5482 0.4790 0.1011 0.075 Uiso 0.501(5) 1 calc PR B 2
H31D H 0.4990 0.3921 0.0741 0.075 Uiso 0.501(5) 1 calc PR B 2
C32' C 0.5595(2) 0.2578(8) 0.0884(5) 0.051(2) Uani 0.501(5) 1 d PDU B 2
H32C H 0.5882 0.2892 0.0664 0.061 Uiso 0.501(5) 1 calc PR B 2
H32D H 0.5397 0.1904 0.0567 0.061 Uiso 0.501(5) 1 calc PR B 2
C33' C 0.57504(17) 0.1851(7) 0.1579(3) 0.0578(18) Uani 0.501(5) 1 d PDU B 2
H33C H 0.5784 0.0782 0.1528 0.069 Uiso 0.501(5) 1 calc PR B 2
H33D H 0.6061 0.2258 0.1802 0.069 Uiso 0.501(5) 1 calc PR B 2
C34' C 0.53407(18) 0.2221(5) 0.1974(3) 0.0412(13) Uani 0.501(5) 1 d PDU B 2
H34C H 0.5067 0.1533 0.1864 0.049 Uiso 0.501(5) 1 calc PR B 2
H34D H 0.5446 0.2192 0.2477 0.049 Uiso 0.501(5) 1 calc PR B 2
O2 O 0.20030(15) 1.0955(5) 0.0790(2) 0.0356(11) Uani 0.407(4) 1 d PU C 1
C41 C 0.2011(2) 1.0712(6) 0.0069(3) 0.0338(13) Uani 0.407(4) 1 d PU C 1
H41A H 0.2141 1.1580 -0.0150 0.041 Uiso 0.407(4) 1 calc PR C 1
H41B H 0.1679 1.0512 -0.0160 0.041 Uiso 0.407(4) 1 calc PR C 1
C42 C 0.2278(3) 0.8548(7) 0.0655(3) 0.0350(13) Uani 0.407(4) 1 d PU C 1
H42A H 0.1976 0.7957 0.0598 0.042 Uiso 0.407(4) 1 calc PR C 1
H42B H 0.2560 0.7900 0.0788 0.042 Uiso 0.407(4) 1 calc PR C 1
C43 C 0.2338(2) 0.9401(6) 0.0005(3) 0.0345(13) Uani 0.407(4) 1 d PU C 1
H43A H 0.2229 0.8826 -0.0415 0.041 Uiso 0.407(4) 1 calc PR C 1
H43B H 0.2681 0.9703 -0.0005 0.041 Uiso 0.407(4) 1 calc PR C 1
C44 C 0.2251(3) 0.9731(9) 0.1166(4) 0.0380(18) Uani 0.407(4) 1 d PU C 1
H44A H 0.2066 0.9403 0.1542 0.046 Uiso 0.407(4) 1 calc PR C 1
H44B H 0.2582 1.0023 0.1370 0.046 Uiso 0.407(4) 1 calc PR C 1
O2' O 0.19444(10) 1.1501(4) 0.0433(2) 0.0476(9) Uani 0.593(4) 1 d PU C 2
C41' C 0.16485(14) 1.0223(4) 0.0341(2) 0.0408(10) Uani 0.2967(19) 1 d PU C 2
H41C H 0.1583 0.9981 -0.0157 0.049 Uiso 0.2967(19) 1 calc PR C 2
H41D H 0.1333 1.0397 0.0518 0.049 Uiso 0.2967(19) 1 calc PR C 2
C42' C 0.1905(4) 0.9017(11) 0.0717(6) 0.046(2) Uani 0.314(9) 1 d PU C 2
H42C H 0.1804 0.8058 0.0512 0.055 Uiso 0.314(9) 1 calc PR C 2
H42D H 0.1859 0.9023 0.1213 0.055 Uiso 0.314(9) 1 calc PR C 2
C43' C 0.2458(4) 0.9431(11) 0.0597(7) 0.046(3) Uani 0.314(9) 1 d PU C 2
H43E H 0.2702 0.8960 0.0940 0.056 Uiso 0.314(9) 1 calc PR C 2
H43F H 0.2529 0.9192 0.0123 0.056 Uiso 0.314(9) 1 calc PR C 2
C44' C 0.24244(15) 1.1065(5) 0.0712(3) 0.0531(12) Uani 0.2967(19) 1 d PU C 2
H44C H 0.2482 1.1293 0.1212 0.064 Uiso 0.2967(19) 1 calc PR C 2
H44D H 0.2670 1.1586 0.0475 0.064 Uiso 0.2967(19) 1 calc PR C 2
C41* C 0.16485(14) 1.0223(4) 0.0341(2) 0.0408(10) Uani 0.2967(19) 1 d PU C 3
H41E H 0.1445 1.0244 -0.0113 0.049 Uiso 0.2967(19) 1 calc PR C 3
H41F H 0.1433 1.0148 0.0709 0.049 Uiso 0.2967(19) 1 calc PR C 3
C42* C 0.2008(4) 0.8928(13) 0.0380(9) 0.050(3) Uani 0.280(10) 1 d PU C 3
H42E H 0.2143 0.8761 -0.0062 0.059 Uiso 0.280(10) 1 calc PR C 3
H42F H 0.1866 0.8014 0.0536 0.059 Uiso 0.280(10) 1 calc PR C 3
C43* C 0.2413(5) 0.9667(19) 0.0984(9) 0.047(4) Uani 0.280(10) 1 d PU C 3
H43C H 0.2298 0.9661 0.1445 0.057 Uiso 0.280(10) 1 calc PR C 3
H43D H 0.2734 0.9178 0.1010 0.057 Uiso 0.280(10) 1 calc PR C 3
C44* C 0.24244(15) 1.1065(5) 0.0712(3) 0.0531(12) Uani 0.2967(19) 1 d P C 3
H44E H 0.2641 1.1086 0.0344 0.064 Uiso 0.2967(19) 1 calc PR C 3
H44F H 0.2554 1.1756 0.1080 0.064 Uiso 0.2967(19) 1 calc PR C 3

loop_
_atom_site_aniso_label
_atom_site_aniso_U_11
_atom_site_aniso_U_22
_atom_site_aniso_U_33
_atom_site_aniso_U_23
_atom_site_aniso_U_13
_atom_site_aniso_U_12
Se1 0.04503(13) 0.01828(10) 0.02888(11) -0.00358(7) -0.00712(8) 0.00010(8)
P1 0.0278(2) 0.0192(2) 0.0224(2) 0.00321(18) -0.00338(18) -0.00561(18)
C1 0.0330(11) 0.0384(11) 0.0295(10) 0.0108(9) -0.0029(8) -0.0178(9)
C2 0.028(3) 0.032(3) 0.046(3) 0.001(3) -0.001(3) -0.015(2)
C3 0.042(4) 0.043(4) 0.056(4) 0.006(3) -0.001(3) -0.027(3)
C4 0.035(5) 0.048(5) 0.050(4) 0.018(4) -0.001(4) -0.028(3)
C5 0.032(4) 0.038(4) 0.055(6) 0.023(3) -0.010(4) -0.004(3)
C6 0.040(4) 0.040(4) 0.030(4) 0.005(3) -0.017(2) -0.008(3)
C2' 0.027(3) 0.027(3) 0.048(3) 0.010(2) -0.011(2) 0.001(2)
C3' 0.030(3) 0.031(3) 0.064(4) 0.020(3) -0.019(3) -0.011(2)
C4' 0.023(3) 0.061(6) 0.064(5) 0.014(5) -0.009(3) -0.011(3)
C5' 0.032(4) 0.066(8) 0.061(5) 0.006(5) -0.004(4) -0.017(4)
C6' 0.024(3) 0.053(4) 0.031(4) 0.009(2) -0.012(2) -0.004(3)
C7 0.0162(8) 0.0215(8) 0.0280(9) 0.0049(7) 0.0000(7) -0.0026(7)
C8 0.0367(11) 0.0241(9) 0.0307(10) 0.0028(8) 0.0045(8) -0.0013(8)
C9 0.0456(13) 0.0208(10) 0.0466(13) 0.0045(9) 0.0087(10) -0.0016(9)
C10 0.0362(11) 0.0273(10) 0.0478(13) 0.0168(9) 0.0119(10) 0.0037(9)
C11 0.0379(12) 0.0382(11) 0.0326(11) 0.0134(9) 0.0093(9) 0.0068(9)
C12 0.0330(10) 0.0278(10) 0.0282(10) 0.0042(8) 0.0030(8) 0.0020(8)
N1 0.0256(8) 0.0189(7) 0.0215(7) -0.0018(6) 0.0024(6) 0.0000(6)
C13 0.0268(10) 0.0265(9) 0.0221(9) 0.0051(7) 0.0011(7) -0.0023(8)
C14 0.0269(9) 0.0210(8) 0.0201(9) 0.0028(7) 0.0003(7) 0.0041(7)
C15 0.0270(10) 0.0480(13) 0.0239(10) -0.0037(9) 0.0027(8) 0.0081(9)
C16 0.0340(11) 0.0649(16) 0.0276(11) -0.0197(10) 0.0002(9) 0.0122(11)
C17 0.0288(11) 0.0497(13) 0.0438(13) -0.0263(11) -0.0028(9) 0.0009(10)
C18 0.0253(10) 0.0271(9) 0.0338(10) -0.0076(8) 0.0044(8) 0.0001(8)
Ca1 0.0297(3) 0.0159(2) 0.0201(2) 0.000 0.0051(2) 0.000
O1 0.050(3) 0.021(3) 0.027(3) -0.004(2) 0.008(2) 0.003(2)
C31 0.074(4) 0.031(4) 0.021(3) -0.006(2) 0.010(2) 0.005(3)
C32 0.098(5) 0.070(4) 0.061(4) -0.007(3) 0.046(4) 0.015(4)
C33 0.121(10) 0.119(9) 0.105(8) 0.022(7) 0.067(8) 0.069(8)
C34 0.092(5) 0.062(4) 0.039(3) -0.019(3) -0.002(3) 0.043(4)
O1' 0.044(3) 0.021(3) 0.032(3) -0.0038(19) 0.003(2) 0.009(2)
C31' 0.111(7) 0.027(4) 0.058(5) -0.004(3) 0.041(5) 0.002(3)
C32' 0.049(4) 0.041(3) 0.066(4) -0.035(3) 0.024(3) -0.007(3)
C33' 0.039(3) 0.065(4) 0.066(4) -0.038(3) -0.011(2) 0.018(3)
C34' 0.050(3) 0.025(2) 0.046(3) -0.0074(19) -0.003(2) 0.0106(19)
O2 0.042(2) 0.027(2) 0.037(2) 0.0002(17) 0.0020(18) 0.0074(17)
C41 0.042(3) 0.027(3) 0.030(3) 0.003(2) -0.006(2) 0.001(2)
C42 0.046(4) 0.030(3) 0.029(3) 0.003(2) 0.004(3) 0.007(3)
C43 0.043(3) 0.030(3) 0.029(3) 0.007(2) 0.001(2) 0.006(2)
C44 0.052(5) 0.030(3) 0.031(4) 0.005(3) 0.000(3) 0.007(3)
O2' 0.0344(15) 0.0358(18) 0.069(2) 0.0058(17) -0.0076(15) 0.0003(12)
C41' 0.036(2) 0.036(2) 0.048(2) -0.0059(16) -0.0053(17) -0.0022(15)
C42' 0.050(5) 0.033(4) 0.051(6) 0.008(4) -0.005(4) -0.003(4)
C43' 0.047(4) 0.041(4) 0.044(6) 0.005(4) -0.022(4) 0.009(4)
C44' 0.035(2) 0.046(2) 0.074(3) 0.004(2) -0.012(2) 0.0021(18)
C41* 0.036(2) 0.036(2) 0.048(2) -0.0059(16) -0.0053(17) -0.0022(15)
C42* 0.033(5) 0.042(5) 0.070(8) 0.015(6) -0.007(5) 0.001(4)
C43* 0.032(6) 0.072(8) 0.036(8) 0.020(7) -0.002(5) -0.007(5)
C44* 0.035(2) 0.046(2) 0.074(3) 0.004(2) -0.012(2) 0.0021(18)

loop_
_atom_type_symbol
_atom_type_description
_atom_type_scat_dispersion_real
_atom_type_scat_dispersion_imag
_atom_type_scat_source
C C 0.0033 0.0016 'International Tables Vol C Tables 4.2.6.8 and 6.1.1.4'
H H 0.0000 0.0000 'International Tables Vol C Tables 4.2.6.8 and 6.1.1.4'
N N 0.0061 0.0033 'International Tables Vol C Tables 4.2.6.8 and 6.1.1.4'
P P 0.1023 0.0942 'International Tables Vol C Tables 4.2.6.8 and 6.1.1.4'
Ca Ca 0.2262 0.3064 'International Tables Vol C Tables 4.2.6.8 and 6.1.1.4'
Se Se -0.0929 2.2259 'International Tables Vol C Tables 4.2.6.8 and 6.1.1.4'
O O 0.0106 0.0060 'International Tables Vol C Tables 4.2.6.8 and 6.1.1.4'

loop_
_geom_angle_atom_site_label_1
_geom_angle_atom_site_label_2
_geom_angle_atom_site_label_3
_geom_angle
_geom_angle_site_symmetry_1
_geom_angle_site_symmetry_3
P1 Se1 Ca1 95.792(16) . .
C13 P1 C1 104.02(9) . .
C13 P1 C7 110.65(9) . .
C1 P1 C7 104.30(8) . .
C13 P1 Se1 120.82(7) . .
C1 P1 Se1 109.29(8) . .
C7 P1 Se1 106.60(6) . .
C6 C1 C2' 107.0(4) . .
C6 C1 C2 122.4(3) . .
C2' C1 C2 23.3(2) . .
C6 C1 C6' 10.6(8) . .
C2' C1 C6' 114.9(4) . .
C2 C1 C6' 127.1(4) . .
C6 C1 P1 122.3(3) . .
C2' C1 P1 128.4(3) . .
C2 C1 P1 115.3(4) . .
C6' C1 P1 116.1(3) . .
C3 C2 C1 115.2(5) . .
C3 C2 H2 122.4 . .
C1 C2 H2 122.4 . .
C4 C3 C2 121.0(6) . .
C4 C3 H3 119.5 . .
C2 C3 H3 119.5 . .
C5 C4 C3 122.1(9) . .
C5 C4 H4 119.0 . .
C3 C4 H4 119.0 . .
C4 C5 C6 117.0(9) . .
C4 C5 H5 121.5 . .
C6 C5 H5 121.5 . .
C1 C6 C5 121.5(6) . .
C1 C6 H6 119.2 . .
C5 C6 H6 119.2 . .
C1 C2' C3' 126.3(5) . .
C1 C2' H2' 116.9 . .
C3' C2' H2' 116.9 . .
C2' C3' C4' 118.7(7) . .
C2' C3' H3' 120.6 . .
C4' C3' H3' 120.6 . .
C5' C4' C3' 118.2(9) . .
C5' C4' H4' 120.9 . .
C3' C4' H4' 120.9 . .
C4' C5' C6' 122.3(10) . .
C4' C5' H5' 118.8 . .
C6' C5' H5' 118.8 . .
C5' C6' C1 119.0(8) . .
C5' C6' H6' 120.5 . .
C1 C6' H6' 120.5 . .
C8 C7 C12 119.13(17) . .
C8 C7 P1 120.18(14) . .
C12 C7 P1 120.64(14) . .
C7 C8 C9 120.18(18) . .
C7 C8 H8 119.9 . .
C9 C8 H8 119.9 . .
C10 C9 C8 120.6(2) . .
C10 C9 H9 119.7 . .
C8 C9 H9 119.7 . .
C9 C10 C11 119.92(18) . .
C9 C10 H10 120.0 . .
C11 C10 H10 120.0 . .
C10 C11 C12 119.96(19) . .
C10 C11 H11 120.0 . .
C12 C11 H11 120.0 . .
C7 C12 C11 120.20(19) . .
C7 C12 H12 119.9 . .
C11 C12 H12 119.9 . .
C18 N1 C14 117.92(15) . .
C18 N1 Ca1 102.82(11) . .
C14 N1 Ca1 126.67(11) . .
C14 C13 P1 127.26(15) . .
C14 C13 H13 117.4(14) . .
P1 C13 H13 115.2(14) . .
N1 C14 C13 121.14(16) . .
N1 C14 C15 118.96(16) . .
C13 C14 C15 119.89(17) . .
C16 C15 C14 120.78(19) . .
C16 C15 H15 119.6 . .
C14 C15 H15 119.6 . .
C15 C16 C17 119.78(19) . .
C15 C16 H16 120.1 . .
C17 C16 H16 120.1 . .
C18 C17 C16 117.43(19) . .
C18 C17 H17 121.3 . .
C16 C17 H17 121.3 . .
N1 C18 C17 124.86(18) . .
N1 C18 H18 117.6 . .
C17 C18 H18 117.6 . .
O1' Ca1 N1 94.79(16) . 2_655
O1' Ca1 N1 164.9(2) 2_655 2_655
O1 Ca1 N1 84.28(17) . 2_655
O1 Ca1 N1 160.70(19) 2_655 2_655
O1' Ca1 N1 164.9(2) . .
O1' Ca1 N1 94.79(16) 2_655 .
O1 Ca1 N1 160.70(19) . .
O1 Ca1 N1 84.28(17) 2_655 .
N1 Ca1 N1 87.58(7) 2_655 .
O1' Ca1 Se1 75.2(2) . .
O1' Ca1 Se1 87.0(2) 2_655 .
O1 Ca1 Se1 76.2(2) . .
O1 Ca1 Se1 89.5(2) 2_655 .
N1 Ca1 Se1 107.99(3) 2_655 .
N1 Ca1 Se1 89.82(3) . .
O1' Ca1 Se1 87.0(2) . 2_655
O1' Ca1 Se1 75.2(2) 2_655 2_655
O1 Ca1 Se1 89.5(2) . 2_655
O1 Ca1 Se1 76.2(2) 2_655 2_655
N1 Ca1 Se1 89.82(3) 2_655 2_655
N1 Ca1 Se1 107.99(3) . 2_655
Se1 Ca1 Se1 155.56(2) . 2_655
O1' Ca1 C18 99.75(14) . 2_655
O1' Ca1 C18 168.0(2) 2_655 2_655
O1 Ca1 C18 89.15(14) . 2_655
O1 Ca1 C18 159.8(2) 2_655 2_655
N1 Ca1 C18 25.46(5) 2_655 2_655
N1 Ca1 C18 76.27(5) . 2_655
Se1 Ca1 C18 85.03(4) . 2_655
Se1 Ca1 C18 114.90(4) 2_655 2_655
C31 O1 C34 106.3(5) . .
C31 O1 Ca1 124.5(4) . .
C34 O1 Ca1 127.1(5) . .
O1 C31 C32 107.0(6) . .
O1 C31 H31A 110.3 . .
C32 C31 H31A 110.3 . .
O1 C31 H31B 110.3 . .
C32 C31 H31B 110.3 . .
H31A C31 H31B 108.6 . .
C33 C32 C31 105.0(6) . .
C33 C32 H32A 110.8 . .
C31 C32 H32A 110.8 . .
C33 C32 H32B 110.8 . .
C31 C32 H32B 110.8 . .
H32A C32 H32B 108.8 . .
C34 C33 C32 107.3(7) . .
C34 C33 H33A 110.3 . .
C32 C33 H33A 110.3 . .
C34 C33 H33B 110.3 . .
C32 C33 H33B 110.3 . .
H33A C33 H33B 108.5 . .
C33 C34 O1 108.9(6) . .
C33 C34 H34A 109.9 . .
O1 C34 H34A 109.9 . .
C33 C34 H34B 109.9 . .
O1 C34 H34B 109.9 . .
H34A C34 H34B 108.3 . .
C31' O1' C34' 109.2(5) . .
C31' O1' Ca1 125.4(4) . .
C34' O1' Ca1 124.4(4) . .
O1' C31' C32' 106.3(6) . .
O1' C31' H31C 110.5 . .
C32' C31' H31C 110.5 . .
O1' C31' H31D 110.5 . .
C32' C31' H31D 110.5 . .
H31C C31' H31D 108.7 . .
C31' C32' C33' 104.5(6) . .
C31' C32' H32C 110.9 . .
C33' C32' H32C 110.9 . .
C31' C32' H32D 110.9 . .
C33' C32' H32D 110.9 . .
H32C C32' H32D 108.9 . .
C34' C33' C32' 102.1(4) . .
C34' C33' H33C 111.3 . .
C32' C33' H33C 111.3 . .
C34' C33' H33D 111.3 . .
C32' C33' H33D 111.3 . .
H33C C33' H33D 109.2 . .
O1' C34' C33' 104.5(5) . .
O1' C34' H34C 110.9 . .
C33' C34' H34C 110.9 . .
O1' C34' H34D 110.9 . .
C33' C34' H34D 110.9 . .
H34C C34' H34D 108.9 . .
C41 O2 C44 108.1(5) . .
O2 C41 C43 106.5(4) . .
O2 C41 H41A 110.4 . .
C43 C41 H41A 110.4 . .
O2 C41 H41B 110.4 . .
C43 C41 H41B 110.4 . .
H41A C41 H41B 108.6 . .
C44 C42 C43 101.8(6) . .
C44 C42 H42A 111.4 . .
C43 C42 H42A 111.4 . .
C44 C42 H42B 111.4 . .
C43 C42 H42B 111.4 . .
H42A C42 H42B 109.3 . .
C42 C43 C41 102.3(4) . .
C42 C43 H43A 111.3 . .
C41 C43 H43A 111.3 . .
C42 C43 H43B 111.3 . .
C41 C43 H43B 111.3 . .
H43A C43 H43B 109.2 . .
O2 C44 C42 106.4(6) . .
O2 C44 H44A 110.4 . .
C42 C44 H44A 110.4 . .
O2 C44 H44B 110.4 . .
C42 C44 H44B 110.4 . .
H44A C44 H44B 108.6 . .
C41' O2' C44' 108.2(3) . .
O2' C41' C42' 108.7(5) . .
O2' C41' H41C 110.0 . .
C42' C41' H41C 110.0 . .
O2' C41' H41D 110.0 . .
C42' C41' H41D 110.0 . .
H41C C41' H41D 108.3 . .
C41' C42' C43' 99.3(8) . .
C41' C42' H42C 111.9 . .
C43' C42' H42C 111.9 . .
C41' C42' H42D 111.9 . .
C43' C42' H42D 111.9 . .
H42C C42' H42D 109.6 . .
C44' C43' C42' 97.6(8) . .
C44' C43' H43E 112.2 . .
C42' C43' H43E 112.2 . .
C44' C43' H43F 112.2 . .
C42' C43' H43F 112.2 . .
H43E C43' H43F 109.8 . .
O2' C44' C43' 106.8(4) . .
O2' C44' H44C 110.4 . .
C43' C44' H44C 110.4 . .
O2' C44' H44D 110.4 . .
C43' C44' H44D 110.4 . .
H44C C44' H44D 108.6 . .
C43* C42* H42E 112.6 . .
C43* C42* H42F 112.6 . .
H42E C42* H42F 110.1 . .
C42* C43* H43C 112.0 . .
C42* C43* H43D 112.0 . .
H43C C43* H43D 109.7 . .

loop_
_geom_bond_atom_site_label_1
_geom_bond_atom_site_label_2
_geom_bond_distance
_geom_bond_site_symmetry_2
Se1 P1 2.1609(5) .
Se1 Ca1 2.9453(3) .
P1 C13 1.7211(19) .
P1 C1 1.822(2) .
P1 C7 1.8312(18) .
C1 C6 1.315(7) .
C1 C2' 1.352(5) .
C1 C2 1.449(6) .
C1 C6' 1.451(7) .
C2 C3 1.397(7) .
C2 H2 0.9500 .
C3 C4 1.374(9) .
C3 H3 0.9500 .
C4 C5 1.372(10) .
C4 H4 0.9500 .
C5 C6 1.406(10) .
C5 H5 0.9500 .
C6 H6 0.9500 .
C2' C3' 1.379(7) .
C2' H2' 0.9500 .
C3' C4' 1.383(9) .
C3' H3' 0.9500 .
C4' C5' 1.380(10) .
C4' H4' 0.9500 .
C5' C6' 1.401(10) .
C5' H5' 0.9500 .
C6' H6' 0.9500 .
C7 C8 1.385(3) .
C7 C12 1.390(3) .
C8 C9 1.391(3) .
C8 H8 0.9500 .
C9 C10 1.368(3) .
C9 H9 0.9500 .
C10 C11 1.383(3) .
C10 H10 0.9500 .
C11 C12 1.394(3) .
C11 H11 0.9500 .
C12 H12 0.9500 .
N1 C18 1.353(2) .
N1 C14 1.377(2) .
N1 Ca1 2.4701(15) .
C13 C14 1.399(3) .
C13 H13 0.88(2) .
C14 C15 1.430(3) .
C15 C16 1.356(3) .
C15 H15 0.9500 .
C16 C17 1.401(3) .
C16 H16 0.9500 .
C17 C18 1.370(3) .
C17 H17 0.9500 .
C18 H18 0.9500 .
Ca1 O1' 2.356(7) .
Ca1 O1' 2.356(7) 2_655
Ca1 O1 2.412(6) .
Ca1 O1 2.412(6) 2_655
Ca1 N1 2.4701(15) 2_655
Ca1 Se1 2.9453(3) 2_655
O1 C31 1.446(7) .
O1 C34 1.452(8) .
C31 C32 1.484(8) .
C31 H31A 0.9900 .
C31 H31B 0.9900 .
C32 C33 1.459(13) .
C32 H32A 0.9900 .
C32 H32B 0.9900 .
C33 C34 1.446(10) .
C33 H33A 0.9900 .
C33 H33B 0.9900 .
C34 H34A 0.9900 .
C34 H34B 0.9900 .
O1' C31' 1.429(7) .
O1' C34' 1.435(6) .
C31' C32' 1.503(8) .
C31' H31C 0.9900 .
C31' H31D 0.9900 .
C32' C33' 1.523(12) .
C32' H32C 0.9900 .
C32' H32D 0.9900 .
C33' C34' 1.485(7) .
C33' H33C 0.9900 .
C33' H33D 0.9900 .
C34' H34C 0.9900 .
C34' H34D 0.9900 .
O2 C41 1.425(7) .
O2 C44 1.464(9) .
C41 C43 1.518(7) .
C41 H41A 0.9900 .
C41 H41B 0.9900 .
C42 C44 1.478(10) .
C42 C43 1.514(7) .
C42 H42A 0.9900 .
C42 H42B 0.9900 .
C43 H43A 0.9900 .
C43 H43B 0.9900 .
C44 H44A 0.9900 .
C44 H44B 0.9900 .
O2' C41' 1.427(5) .
O2' C44' 1.430(5) .
C41' C42' 1.461(11) .
C41' H41C 0.9900 .
C41' H41D 0.9900 .
C42' C43' 1.623(18) .
C42' H42C 0.9900 .
C42' H42D 0.9900 .
C43' C44' 1.518(11) .
C43' H43E 0.9900 .
C43' H43F 0.9900 .
C44' H44C 0.9900 .
C44' H44D 0.9900 .
C42* C43* 1.67(2) .
C42* H42E 0.9900 .
C42* H42F 0.9900 .
C43* H43C 0.9900 .
C43* H43D 0.9900 .

loop_
_geom_torsion_atom_site_label_1
_geom_torsion_atom_site_label_2
_geom_torsion_atom_site_label_3
_geom_torsion_atom_site_label_4
_geom_torsion
_geom_torsion_site_symmetry_1
_geom_torsion_site_symmetry_4
Ca1 Se1 P1 C13 -38.78(8) . .
Ca1 Se1 P1 C1 -159.29(7) . .
Ca1 Se1 P1 C7 88.55(6) . .
C13 P1 C1 C6 55.1(4) . .
C7 P1 C1 C6 -60.9(4) . .
Se1 P1 C1 C6 -174.6(4) . .
C13 P1 C1 C2' -144.6(4) . .
C7 P1 C1 C2' 99.4(4) . .
Se1 P1 C1 C2' -14.3(4) . .
C13 P1 C1 C2 -121.8(4) . .
C7 P1 C1 C2 122.2(4) . .
Se1 P1 C1 C2 8.5(4) . .
C13 P1 C1 C6' 45.2(6) . .
C7 P1 C1 C6' -70.8(6) . .
Se1 P1 C1 C6' 175.5(6) . .
C6 C1 C2 C3 2.2(8) . .
C2' C1 C2 C3 -51.2(9) . .
C6' C1 C2 C3 13.8(8) . .
P1 C1 C2 C3 179.1(4) . .
C1 C2 C3 C4 0.6(9) . .
C2 C3 C4 C5 -7.8(16) . .
C3 C4 C5 C6 12(2) . .
C2' C1 C6 C5 21.3(13) . .
C2 C1 C6 C5 2.0(14) . .
C6' C1 C6 C5 -118(3) . .
P1 C1 C6 C5 -174.7(10) . .
C4 C5 C6 C1 -8.8(19) . .
C6 C1 C2' C3' -12.0(9) . .
C2 C1 C2' C3' 122.9(13) . .
C6' C1 C2' C3' -4.4(6) . .
P1 C1 C2' C3' -174.7(4) . .
C1 C2' C3' C4' 1.7(9) . .
C2' C3' C4' C5' 4.7(16) . .
C3' C4' C5' C6' -8(3) . .
C4' C5' C6' C1 5(3) . .
C6 C1 C6' C5' 44(3) . .
C2' C1 C6' C5' 0.8(14) . .
C2 C1 C6' C5' -22.5(15) . .
P1 C1 C6' C5' 172.3(12) . .
C13 P1 C7 C8 -10.14(18) . .
C1 P1 C7 C8 101.15(16) . .
Se1 P1 C7 C8 -143.27(14) . .
C13 P1 C7 C12 172.64(15) . .
C1 P1 C7 C12 -76.07(17) . .
Se1 P1 C7 C12 39.51(16) . .
C12 C7 C8 C9 0.1(3) . .
P1 C7 C8 C9 -177.15(16) . .
C7 C8 C9 C10 1.1(3) . .
C8 C9 C10 C11 -1.2(3) . .
C9 C10 C11 C12 0.0(3) . .
C8 C7 C12 C11 -1.3(3) . .
P1 C7 C12 C11 175.97(15) . .
C10 C11 C12 C7 1.2(3) . .
C1 P1 C13 C14 -171.98(17) . .
C7 P1 C13 C14 -60.50(19) . .
Se1 P1 C13 C14 64.97(19) . .
C18 N1 C14 C13 173.76(17) . .
Ca1 N1 C14 C13 -51.2(2) . .
C18 N1 C14 C15 -5.9(2) . .
Ca1 N1 C14 C15 129.18(15) . .
P1 C13 C14 N1 -13.0(3) . .
P1 C13 C14 C15 166.66(16) . .
N1 C14 C15 C16 3.0(3) . .
C13 C14 C15 C16 -176.6(2) . .
C14 C15 C16 C17 1.4(4) . .
C15 C16 C17 C18 -2.8(4) . .
C14 N1 C18 C17 4.7(3) . .
Ca1 N1 C18 C17 -139.76(19) . .
C16 C17 C18 N1 -0.3(3) . .
C18 N1 Ca1 O1' -161.8(6) . .
C14 N1 Ca1 O1' 58.0(6) . .
C18 N1 Ca1 O1' 102.7(3) . 2_655
C14 N1 Ca1 O1' -37.5(3) . 2_655
C18 N1 Ca1 O1 -127.4(7) . .
C14 N1 Ca1 O1 92.5(7) . .
C18 N1 Ca1 O1 100.1(3) . 2_655
C14 N1 Ca1 O1 -40.1(3) . 2_655
C18 N1 Ca1 N1 -62.36(11) . 2_655
C14 N1 Ca1 N1 157.46(16) . 2_655
C18 N1 Ca1 Se1 -170.37(11) . .
C14 N1 Ca1 Se1 49.45(14) . .
C18 N1 Ca1 Se1 26.66(12) . 2_655
C14 N1 Ca1 Se1 -113.52(13) . 2_655
C18 N1 Ca1 C18 -85.44(13) . 2_655
C14 N1 Ca1 C18 134.37(14) . 2_655
P1 Se1 Ca1 O1' -179.31(15) . .
P1 Se1 Ca1 O1' 93.19(16) . 2_655
P1 Se1 Ca1 O1 -168.19(15) . .
P1 Se1 Ca1 O1 82.67(17) . 2_655
P1 Se1 Ca1 N1 -89.01(4) . 2_655
P1 Se1 Ca1 N1 -1.61(4) . .
P1 Se1 Ca1 Se1 136.057(14) . 2_655
P1 Se1 Ca1 C18 -77.85(4) . 2_655
N1 Ca1 O1 C31 -52.2(7) 2_655 .
N1 Ca1 O1 C31 13.3(13) . .
Se1 Ca1 O1 C31 57.9(7) . .
Se1 Ca1 O1 C31 -142.1(7) 2_655 .
C18 Ca1 O1 C31 -27.2(7) 2_655 .
O1 Ca1 O1 C34 -56.4(6) 2_655 .
N1 Ca1 O1 C34 108.7(7) 2_655 .
N1 Ca1 O1 C34 174.3(4) . .
Se1 Ca1 O1 C34 -141.1(7) . .
Se1 Ca1 O1 C34 18.9(7) 2_655 .
C18 Ca1 O1 C34 133.8(7) 2_655 .
C34 O1 C31 C32 -20.3(8) . .
Ca1 O1 C31 C32 144.0(6) . .
O1 C31 C32 C33 24.3(9) . .
C31 C32 C33 C34 -18.8(11) . .
C32 C33 C34 O1 6.7(12) . .
C31 O1 C34 C33 8.5(10) . .
Ca1 O1 C34 C33 -155.2(7) . .
N1 Ca1 O1' C31' -26.5(9) 2_655 .
N1 Ca1 O1' C31' 72.0(12) . .
Se1 Ca1 O1' C31' 80.8(8) . .
Se1 Ca1 O1' C31' -116.1(8) 2_655 .
C18 Ca1 O1' C31' -1.3(9) 2_655 .
N1 Ca1 O1' C34' 140.6(7) 2_655 .
N1 Ca1 O1' C34' -120.9(6) . .
Se1 Ca1 O1' C34' -112.1(7) . .
Se1 Ca1 O1' C34' 51.0(7) 2_655 .
C18 Ca1 O1' C34' 165.8(6) 2_655 .
C34' O1' C31' C32' -10.8(10) . .
Ca1 O1' C31' C32' 158.0(6) . .
O1' C31' C32' C33' -12.6(9) . .
C31' C32' C33' C34' 30.0(7) . .
C31' O1' C34' C33' 30.5(9) . .
Ca1 O1' C34' C33' -138.4(5) . .
C32' C33' C34' O1' -36.7(6) . .
C44 O2 C41 C43 -8.2(6) . .
C44 C42 C43 C41 -37.7(7) . .
O2 C41 C43 C42 28.8(6) . .
C41 O2 C44 C42 -16.5(8) . .
C43 C42 C44 O2 34.0(8) . .
C44' O2' C41' C42' 13.8(8) . .
O2' C41' C42' C43' -35.3(10) . .
C41' C42' C43' C44' 42.0(10) . .
C41' O2' C44' C43' 16.3(8) . .
C42' C43' C44' O2' -35.9(10) . .
